data_4123768
loop_
_publ_author_name
'Shopov, Dimitar Y.'
'Rudshteyn, Benjamin'
'Campos, Jes\'us'
'Batista, Victor S.'
'Crabtree, Robert H.'
'Brudvig, Gary W.'

_publ_contact_author
;
 Dr. Robert H. Crabtree           
 The Department of Chemistry 
 Yale University 
 P. O. Box 208107 
 New Haven 
 Connecticut 06520 USA.
;
_publ_section_title
;
 Stable Iridium(IV) Complexes of an Oxidation-Resistant Pyridine-Alkoxide
 Ligand: Highly Divergent Redox Properties Depending on the Isomeric Form
 Adopted.
;
_journal_issue 22
_journal_name_full 'Journal of the American Chemical Society'
_journal_page_first 7243
_journal_page_last 7250
_journal_paper_doi 10.1021/jacs.5b04185
_journal_volume 137
_journal_year 2015
_chemical_formula_sum 'C55 H84 Cl4 Ir2 Mg N6 O14'
_chemical_formula_weight 1603.79
_chemical_name_systematic
; 
 ? 
;
_space_group_IT_number 2
_symmetry_cell_setting triclinic
_symmetry_space_group_name_Hall '-P 1'
_symmetry_space_group_name_H-M 'P -1'
_atom_sites_solution_hydrogens geom
_atom_sites_solution_primary direct
_atom_sites_solution_secondary difmap
_audit_creation_method SHELXL-97
_cell_angle_alpha 66.875(5)
_cell_angle_beta 71.497(5)
_cell_angle_gamma 68.005(5)
_cell_formula_units_Z 1
_cell_length_a 11.4260(6)
_cell_length_b 12.5211(5)
_cell_length_c 14.2417(10)
_cell_measurement_reflns_used 39442
_cell_measurement_temperature 93(2)
_cell_measurement_theta_max 27.5
_cell_measurement_theta_min 3.0
_cell_volume 1702.42(18)
_computing_cell_refinement 'CrystalClear-SM Expert 2.0 r12 '
_computing_data_collection 'CrystalClear-SM Expert 2.0 r12 '
_computing_data_reduction 'CrystalClear-SM Expert 2.0 r12 '
_computing_publication_material 'SHELXL-97 (Sheldrick, 2008)'
_computing_structure_refinement 'SHELXL-97 (Sheldrick, 2008)'
_computing_structure_solution 'SHELXS-97 (Sheldrick, 2008)'
_diffrn_ambient_temperature 93(2)
_diffrn_detector_area_resol_mean 10
_diffrn_measured_fraction_theta_full 0.996
_diffrn_measured_fraction_theta_max 0.996
_diffrn_measurement_device_type 'Rigaku R-AXIS RAPID imaging plate'
_diffrn_measurement_method \w
_diffrn_radiation_monochromator graphite
_diffrn_radiation_source 'fine-focus sealed tube'
_diffrn_radiation_type MoK\a
_diffrn_radiation_wavelength 0.71073
_diffrn_reflns_av_R_equivalents 0.0848
_diffrn_reflns_av_sigmaI/netI 0.0504
_diffrn_reflns_limit_h_max 14
_diffrn_reflns_limit_h_min -14
_diffrn_reflns_limit_k_max 16
_diffrn_reflns_limit_k_min -16
_diffrn_reflns_limit_l_max 18
_diffrn_reflns_limit_l_min -18
_diffrn_reflns_number 55494
_diffrn_reflns_theta_full 27.48
_diffrn_reflns_theta_max 27.48
_diffrn_reflns_theta_min 3.02
_exptl_absorpt_coefficient_mu 4.131
_exptl_absorpt_correction_T_max 0.6370
_exptl_absorpt_correction_T_min 0.5762
_exptl_absorpt_correction_type multi-scan
_exptl_absorpt_process_details 'Jacobson, R. (1998) Private Communication'
_exptl_crystal_colour Yellow
_exptl_crystal_density_diffrn 1.564
_exptl_crystal_density_method 'not measured'
_exptl_crystal_description Block
_exptl_crystal_F_000 802
_exptl_crystal_size_max 0.15
_exptl_crystal_size_mid 0.15
_exptl_crystal_size_min 0.12
_platon_squeeze_details
;
The unit cell contains 2 acetone molecules and one dichloromethane molecule 
which have been treated as a diffuse contribution to the overall scattering 
without specific atom positions by SQUEEZE/PLATON. These solvent molecules
are allocated in a long accesible void of 462 A3. 
;
_refine_diff_density_max 2.134
_refine_diff_density_min -2.166
_refine_diff_density_rms 0.202
_refine_ls_extinction_method none
_refine_ls_goodness_of_fit_ref 0.997
_refine_ls_hydrogen_treatment mixed
_refine_ls_matrix_type full
_refine_ls_number_parameters 331
_refine_ls_number_reflns 7787
_refine_ls_number_restraints 0
_refine_ls_restrained_S_all 0.997
_refine_ls_R_factor_all 0.0535
_refine_ls_R_factor_gt 0.0425
_refine_ls_shift/su_max 0.001
_refine_ls_shift/su_mean 0.000
_refine_ls_structure_factor_coef Fsqd
_refine_ls_weighting_details 'calc w=1/[\s^2^(Fo^2^)+(0.0585P)^2^+10.4759P] where P=(Fo^2^+2Fc^2^)/3'
_refine_ls_weighting_scheme calc
_refine_ls_wR_factor_gt 0.0952
_refine_ls_wR_factor_ref 0.1155
_reflns_number_gt 6789
_reflns_number_total 7787
_reflns_threshold_expression >2sigma(I)
_cod_data_source_file ja5b04185_si_004.cif
_cod_data_source_block 14028
_cod_depositor_comments 'Adding full bibliography for 4123768--4123770.cif.'
_cod_original_cell_volume 1702.42(16)
_cod_original_sg_symbol_H-M P-1
_cod_database_code 4123768

loop_
_symmetry_equiv_pos_as_xyz
'x, y, z'
'-x, -y, -z'

loop_
_atom_site_label
_atom_site_type_symbol
_atom_site_fract_x
_atom_site_fract_y
_atom_site_fract_z
_atom_site_U_iso_or_equiv
_atom_site_adp_type
_atom_site_occupancy
_atom_site_symmetry_multiplicity
_atom_site_calc_flag
_atom_site_refinement_flags
Ir1 Ir 0.73855(2) 0.698149(19) 0.734669(16) 0.02089(8) Uani 1 1 d .
N1 N 0.8167(4) 0.6763(4) 0.5917(3) 0.0205(9) Uani 1 1 d .
N2 N 0.6578(5) 0.8790(5) 0.6871(4) 0.0251(10) Uani 1 1 d .
N3 N 0.5738(4) 0.6567(4) 0.7575(4) 0.0212(10) Uani 1 1 d .
O1 O 0.9140(4) 0.7200(4) 0.7150(3) 0.0200(8) Uani 1 1 d .
O2 O 0.6723(4) 0.7252(4) 0.8767(3) 0.0258(9) Uani 1 1 d .
O3 O 0.8057(4) 0.5142(4) 0.7934(3) 0.0225(8) Uani 1 1 d .
C1 C 0.7593(6) 0.6521(6) 0.5365(5) 0.0272(13) Uani 1 1 d .
H1 H 0.6747 0.6439 0.5653 0.033 Uiso 1 1 calc R
C2 C 0.8182(6) 0.6389(6) 0.4403(5) 0.0318(14) Uani 1 1 d .
H2 H 0.7742 0.6245 0.4020 0.038 Uiso 1 1 calc R
C3 C 0.9421(7) 0.6470(7) 0.3998(5) 0.0360(15) Uani 1 1 d .
H3 H 0.9858 0.6360 0.3339 0.043 Uiso 1 1 calc R
C4 C 1.0019(6) 0.6711(6) 0.4559(5) 0.0334(14) Uani 1 1 d .
H4 H 1.0875 0.6768 0.4287 0.040 Uiso 1 1 calc R
C5 C 0.9373(6) 0.6873(5) 0.5522(5) 0.0258(12) Uani 1 1 d .
C6 C 0.9952(6) 0.7202(6) 0.6165(5) 0.0271(13) Uani 1 1 d .
C7 C 1.0074(8) 0.8496(7) 0.5579(6) 0.0427(17) Uani 1 1 d .
H7A H 0.9224 0.9058 0.5469 0.064 Uiso 1 1 calc R
H7B H 1.0661 0.8516 0.4903 0.064 Uiso 1 1 calc R
H7C H 1.0414 0.8738 0.5992 0.064 Uiso 1 1 calc R
C8 C 1.1252(6) 0.6309(8) 0.6331(6) 0.0436(18) Uani 1 1 d .
H8A H 1.1626 0.6552 0.6720 0.065 Uiso 1 1 calc R
H8B H 1.1825 0.6297 0.5655 0.065 Uiso 1 1 calc R
H8C H 1.1149 0.5498 0.6728 0.065 Uiso 1 1 calc R
C9 C 0.6469(7) 0.9495(6) 0.5888(6) 0.0364(15) Uani 1 1 d .
H9 H 0.6899 0.9147 0.5341 0.044 Uiso 1 1 calc R
C10 C 0.5771(8) 1.0679(7) 0.5645(6) 0.049(2) Uani 1 1 d .
H10 H 0.5722 1.1148 0.4941 0.059 Uiso 1 1 calc R
C11 C 0.5137(9) 1.1193(7) 0.6431(7) 0.059(2) Uani 1 1 d .
H11 H 0.4619 1.2013 0.6281 0.070 Uiso 1 1 calc R
C12 C 0.5268(7) 1.0486(7) 0.7457(6) 0.0442(18) Uani 1 1 d .
H12 H 0.4847 1.0832 0.8007 0.053 Uiso 1 1 calc R
C13 C 0.5995(6) 0.9305(6) 0.7671(5) 0.0302(13) Uani 1 1 d .
C14 C 0.6236(6) 0.8487(6) 0.8718(5) 0.0269(13) Uani 1 1 d .
C15 C 0.7257(7) 0.8862(6) 0.8926(6) 0.0400(17) Uani 1 1 d .
H15A H 0.7432 0.8373 0.9625 0.060 Uiso 1 1 calc R
H15B H 0.6931 0.9721 0.8879 0.060 Uiso 1 1 calc R
H15C H 0.8054 0.8728 0.8407 0.060 Uiso 1 1 calc R
C16 C 0.5021(7) 0.8609(7) 0.9558(6) 0.0469(19) Uani 1 1 d .
H16A H 0.4379 0.8385 0.9410 0.070 Uiso 1 1 calc R
H16B H 0.4674 0.9450 0.9568 0.070 Uiso 1 1 calc R
H16C H 0.5227 0.8071 1.0238 0.070 Uiso 1 1 calc R
C17 C 0.4636(6) 0.7354(7) 0.7312(5) 0.0343(15) Uani 1 1 d .
H17 H 0.4579 0.8192 0.7023 0.041 Uiso 1 1 calc R
C18 C 0.3576(7) 0.6997(7) 0.7444(5) 0.0402(16) Uani 1 1 d .
H18 H 0.2800 0.7575 0.7251 0.048 Uiso 1 1 calc R
C19 C 0.3671(7) 0.5779(8) 0.7862(6) 0.0435(18) Uani 1 1 d .
H19 H 0.2961 0.5502 0.7954 0.052 Uiso 1 1 calc R
C20 C 0.4805(7) 0.4964(7) 0.8148(5) 0.0375(16) Uani 1 1 d .
H20 H 0.4877 0.4122 0.8437 0.045 Uiso 1 1 calc R
C21 C 0.5839(6) 0.5367(6) 0.8015(5) 0.0286(13) Uani 1 1 d .
C22 C 0.7086(6) 0.4548(6) 0.8374(5) 0.0262(12) Uani 1 1 d .
C23 C 0.6798(6) 0.4216(7) 0.9565(5) 0.0343(15) Uani 1 1 d .
H23A H 0.7574 0.3656 0.9832 0.051 Uiso 1 1 calc R
H23B H 0.6103 0.3827 0.9862 0.051 Uiso 1 1 calc R
H23C H 0.6533 0.4953 0.9761 0.051 Uiso 1 1 calc R
C24 C 0.7570(7) 0.3412(7) 0.8052(6) 0.0408(17) Uani 1 1 d .
H24A H 0.7675 0.3640 0.7295 0.061 Uiso 1 1 calc R
H24B H 0.6947 0.2941 0.8399 0.061 Uiso 1 1 calc R
H24C H 0.8402 0.2922 0.8254 0.061 Uiso 1 1 calc R
Mg1 Mg 1.0000 0.5000 0.0000 0.0235(6) Uani 1 2 d S
O4 O 0.8057(4) 0.5828(4) 0.0221(3) 0.0267(9) Uani 1 1 d .
H4A H 0.7813 0.6012 0.0774 0.040 Uiso 1 1 calc R
H4B H 0.7549 0.6268 -0.0196 0.040 Uiso 1 1 d R
O5 O 0.9723(4) 0.3487(4) 0.1287(3) 0.0292(9) Uani 1 1 d .
H5B H 0.9841 0.2907 0.1078 0.044 Uiso 1 1 calc R
H5A H 1.0103 0.3255 0.1782 0.044 Uiso 1 1 d R
O6 O 0.9885(4) 0.4218(4) -0.0991(3) 0.0278(9) Uani 1 1 d .
H6A H 0.9218 0.4621 -0.1242 0.042 Uiso 1 1 calc R
H6B H 1.0464 0.3868 -0.1399 0.042 Uiso 1 1 d R
Cl1 Cl 0.72340(18) 0.69394(18) 0.20133(14) 0.0480(5) Uani 1 1 d .

loop_
_atom_site_aniso_label
_atom_site_aniso_U_11
_atom_site_aniso_U_22
_atom_site_aniso_U_33
_atom_site_aniso_U_23
_atom_site_aniso_U_13
_atom_site_aniso_U_12
Ir1 0.01886(12) 0.02595(13) 0.01911(12) -0.01020(9) -0.00549(8) -0.00298(8)
N1 0.019(2) 0.026(2) 0.015(2) -0.0055(19) -0.0065(18) -0.0038(19)
N2 0.025(3) 0.035(3) 0.016(2) -0.008(2) -0.0083(19) -0.005(2)
N3 0.019(2) 0.030(3) 0.018(2) -0.011(2) -0.0047(18) -0.0058(19)
O1 0.0158(18) 0.029(2) 0.0170(18) -0.0063(16) -0.0028(14) -0.0094(15)
O2 0.026(2) 0.033(2) 0.0163(19) -0.0110(17) -0.0058(16) -0.0017(17)
O3 0.0177(19) 0.033(2) 0.0193(19) -0.0088(17) -0.0046(15) -0.0080(16)
C1 0.027(3) 0.033(3) 0.021(3) -0.008(3) -0.008(2) -0.007(3)
C2 0.038(4) 0.037(3) 0.025(3) -0.011(3) -0.012(3) -0.008(3)
C3 0.037(4) 0.050(4) 0.024(3) -0.019(3) 0.000(3) -0.013(3)
C4 0.030(3) 0.049(4) 0.024(3) -0.017(3) 0.000(3) -0.012(3)
C5 0.025(3) 0.026(3) 0.023(3) -0.009(2) -0.008(2) -0.001(2)
C6 0.023(3) 0.034(3) 0.026(3) -0.009(3) -0.004(2) -0.011(2)
C7 0.062(5) 0.038(4) 0.035(4) -0.008(3) -0.004(3) -0.030(4)
C8 0.026(3) 0.071(5) 0.040(4) -0.030(4) -0.008(3) -0.005(3)
C9 0.033(4) 0.039(4) 0.037(4) -0.017(3) -0.015(3) 0.001(3)
C10 0.062(5) 0.037(4) 0.039(4) -0.006(3) -0.026(4) 0.004(4)
C11 0.060(5) 0.035(4) 0.067(6) -0.018(4) -0.029(5) 0.016(4)
C12 0.044(4) 0.035(4) 0.043(4) -0.020(3) -0.012(3) 0.011(3)
C13 0.026(3) 0.031(3) 0.033(3) -0.015(3) -0.005(3) -0.004(3)
C14 0.019(3) 0.032(3) 0.028(3) -0.018(3) 0.000(2) 0.000(2)
C15 0.050(4) 0.027(3) 0.050(4) -0.013(3) -0.024(4) -0.006(3)
C16 0.043(4) 0.047(4) 0.046(4) -0.028(4) 0.004(3) -0.004(3)
C17 0.018(3) 0.051(4) 0.034(3) -0.016(3) -0.010(3) -0.002(3)
C18 0.032(4) 0.054(5) 0.033(4) -0.009(3) -0.010(3) -0.012(3)
C19 0.028(3) 0.072(5) 0.034(4) -0.010(4) -0.008(3) -0.024(3)
C20 0.033(4) 0.053(4) 0.027(3) 0.000(3) -0.011(3) -0.022(3)
C21 0.023(3) 0.043(4) 0.021(3) -0.013(3) -0.006(2) -0.007(3)
C22 0.022(3) 0.036(3) 0.022(3) -0.010(3) -0.002(2) -0.011(2)
C23 0.025(3) 0.051(4) 0.026(3) -0.006(3) -0.004(3) -0.017(3)
C24 0.030(4) 0.044(4) 0.053(5) -0.024(4) 0.001(3) -0.015(3)
Mg1 0.0211(13) 0.0307(15) 0.0190(13) -0.0101(11) -0.0049(10) -0.0043(11)
O4 0.020(2) 0.036(2) 0.023(2) -0.0146(19) -0.0060(16) 0.0005(17)
O5 0.033(2) 0.036(2) 0.019(2) -0.0071(18) -0.0077(17) -0.0099(19)
O6 0.026(2) 0.035(2) 0.026(2) -0.0143(19) -0.0097(18) -0.0035(18)
Cl1 0.0433(10) 0.0576(11) 0.0359(9) -0.0293(9) -0.0149(8) 0.0147(8)

loop_
_atom_type_symbol
_atom_type_description
_atom_type_scat_dispersion_real
_atom_type_scat_dispersion_imag
_atom_type_scat_source
C C 0.0033 0.0016 'International Tables Vol C Tables 4.2.6.8 and 6.1.1.4'
H H 0.0000 0.0000 'International Tables Vol C Tables 4.2.6.8 and 6.1.1.4'
N N 0.0061 0.0033 'International Tables Vol C Tables 4.2.6.8 and 6.1.1.4'
O O 0.0106 0.0060 'International Tables Vol C Tables 4.2.6.8 and 6.1.1.4'
Cl Cl 0.1484 0.1585 'International Tables Vol C Tables 4.2.6.8 and 6.1.1.4'
Ir Ir -1.4442 7.9887 'International Tables Vol C Tables 4.2.6.8 and 6.1.1.4'
Mg Mg 0.0486 0.0363 'International Tables Vol C Tables 4.2.6.8 and 6.1.1.4'

loop_
_geom_angle_atom_site_label_1
_geom_angle_atom_site_label_2
_geom_angle_atom_site_label_3
_geom_angle
_geom_angle_site_symmetry_1
_geom_angle_site_symmetry_3
N2 Ir1 N1 97.65(19) . .
N2 Ir1 N3 94.7(2) . .
N1 Ir1 N3 96.85(18) . .
N2 Ir1 O2 81.40(18) . .
N1 Ir1 O2 175.30(17) . .
N3 Ir1 O2 87.82(17) . .
N2 Ir1 O3 174.76(17) . .
N1 Ir1 O3 86.45(17) . .
N3 Ir1 O3 81.50(17) . .
O2 Ir1 O3 94.77(16) . .
N2 Ir1 O1 91.48(18) . .
N1 Ir1 O1 81.57(17) . .
N3 Ir1 O1 173.74(17) . .
O2 Ir1 O1 93.84(16) . .
O3 Ir1 O1 92.35(15) . .
C1 N1 C5 119.6(5) . .
C1 N1 Ir1 125.8(4) . .
C5 N1 Ir1 114.7(4) . .
C9 N2 C13 118.8(5) . .
C9 N2 Ir1 126.4(4) . .
C13 N2 Ir1 114.6(4) . .
C17 N3 C21 120.2(5) . .
C17 N3 Ir1 125.8(5) . .
C21 N3 Ir1 114.0(4) . .
C6 O1 Ir1 115.1(3) . .
C14 O2 Ir1 114.0(3) . .
C22 O3 Ir1 114.1(3) . .
N1 C1 C2 122.3(6) . .
N1 C1 H1 118.8 . .
C2 C1 H1 118.8 . .
C1 C2 C3 118.9(6) . .
C1 C2 H2 120.5 . .
C3 C2 H2 120.5 . .
C4 C3 C2 119.2(6) . .
C4 C3 H3 120.4 . .
C2 C3 H3 120.4 . .
C3 C4 C5 120.1(6) . .
C3 C4 H4 119.9 . .
C5 C4 H4 119.9 . .
N1 C5 C4 119.8(6) . .
N1 C5 C6 117.2(5) . .
C4 C5 C6 123.0(6) . .
O1 C6 C8 108.5(5) . .
O1 C6 C5 111.1(5) . .
C8 C6 C5 110.5(5) . .
O1 C6 C7 107.8(5) . .
C8 C6 C7 110.8(6) . .
C5 C6 C7 108.1(5) . .
C6 C7 H7A 109.5 . .
C6 C7 H7B 109.5 . .
H7A C7 H7B 109.5 . .
C6 C7 H7C 109.5 . .
H7A C7 H7C 109.5 . .
H7B C7 H7C 109.5 . .
C6 C8 H8A 109.5 . .
C6 C8 H8B 109.5 . .
H8A C8 H8B 109.5 . .
C6 C8 H8C 109.5 . .
H8A C8 H8C 109.5 . .
H8B C8 H8C 109.5 . .
N2 C9 C10 122.9(6) . .
N2 C9 H9 118.5 . .
C10 C9 H9 118.5 . .
C9 C10 C11 119.2(7) . .
C9 C10 H10 120.4 . .
C11 C10 H10 120.4 . .
C10 C11 C12 118.9(7) . .
C10 C11 H11 120.6 . .
C12 C11 H11 120.6 . .
C13 C12 C11 120.3(7) . .
C13 C12 H12 119.8 . .
C11 C12 H12 119.8 . .
C12 C13 N2 119.7(6) . .
C12 C13 C14 124.9(6) . .
N2 C13 C14 115.4(5) . .
O2 C14 C13 112.5(5) . .
O2 C14 C16 107.1(5) . .
C13 C14 C16 112.2(5) . .
O2 C14 C15 109.2(5) . .
C13 C14 C15 105.5(5) . .
C16 C14 C15 110.3(6) . .
C14 C15 H15A 109.5 . .
C14 C15 H15B 109.5 . .
H15A C15 H15B 109.5 . .
C14 C15 H15C 109.5 . .
H15A C15 H15C 109.5 . .
H15B C15 H15C 109.5 . .
C14 C16 H16A 109.5 . .
C14 C16 H16B 109.5 . .
H16A C16 H16B 109.5 . .
C14 C16 H16C 109.5 . .
H16A C16 H16C 109.5 . .
H16B C16 H16C 109.5 . .
N3 C17 C18 122.5(7) . .
N3 C17 H17 118.8 . .
C18 C17 H17 118.8 . .
C19 C18 C17 118.2(7) . .
C19 C18 H18 120.9 . .
C17 C18 H18 120.9 . .
C18 C19 C20 119.4(7) . .
C18 C19 H19 120.3 . .
C20 C19 H19 120.3 . .
C19 C20 C21 120.3(7) . .
C19 C20 H20 119.9 . .
C21 C20 H20 119.9 . .
N3 C21 C20 119.4(6) . .
N3 C21 C22 116.8(5) . .
C20 C21 C22 123.8(6) . .
O3 C22 C24 107.7(5) . .
O3 C22 C21 111.0(5) . .
C24 C22 C21 110.9(5) . .
O3 C22 C23 110.1(5) . .
C24 C22 C23 110.3(6) . .
C21 C22 C23 106.9(5) . .
C22 C23 H23A 109.5 . .
C22 C23 H23B 109.5 . .
H23A C23 H23B 109.5 . .
C22 C23 H23C 109.5 . .
H23A C23 H23C 109.5 . .
H23B C23 H23C 109.5 . .
C22 C24 H24A 109.5 . .
C22 C24 H24B 109.5 . .
H24A C24 H24B 109.5 . .
C22 C24 H24C 109.5 . .
H24A C24 H24C 109.5 . .
H24B C24 H24C 109.5 . .
O4 Mg1 O4 180.0 . 2_765
O4 Mg1 O6 88.38(16) . 2_765
O4 Mg1 O6 91.62(16) 2_765 2_765
O4 Mg1 O6 91.62(16) . .
O4 Mg1 O6 88.38(16) 2_765 .
O6 Mg1 O6 180.0 2_765 .
O4 Mg1 O5 89.43(17) . 2_765
O4 Mg1 O5 90.57(17) 2_765 2_765
O6 Mg1 O5 90.93(17) 2_765 2_765
O6 Mg1 O5 89.07(17) . 2_765
O4 Mg1 O5 90.57(17) . .
O4 Mg1 O5 89.43(17) 2_765 .
O6 Mg1 O5 89.07(17) 2_765 .
O6 Mg1 O5 90.93(17) . .
O5 Mg1 O5 179.999(1) 2_765 .
Mg1 O4 H4A 109.5 . .
Mg1 O4 H4B 132.8 . .
H4A O4 H4B 111.7 . .
Mg1 O5 H5B 109.5 . .
Mg1 O5 H5A 119.9 . .
H5B O5 H5A 110.7 . .
Mg1 O6 H6A 109.5 . .
Mg1 O6 H6B 130.8 . .
H6A O6 H6B 111.2 . .

loop_
_geom_bond_atom_site_label_1
_geom_bond_atom_site_label_2
_geom_bond_distance
_geom_bond_site_symmetry_2
Ir1 N2 2.016(5) .
Ir1 N1 2.029(5) .
Ir1 N3 2.031(5) .
Ir1 O2 2.039(4) .
Ir1 O3 2.041(4) .
Ir1 O1 2.042(4) .
N1 C1 1.343(7) .
N1 C5 1.351(8) .
N2 C9 1.345(8) .
N2 C13 1.390(8) .
N3 C17 1.333(8) .
N3 C21 1.357(8) .
O1 C6 1.415(7) .
O2 C14 1.414(7) .
O3 C22 1.409(7) .
C1 C2 1.366(9) .
C1 H1 0.9500 .
C2 C3 1.375(10) .
C2 H2 0.9500 .
C3 C4 1.373(9) .
C3 H3 0.9500 .
C4 C5 1.390(8) .
C4 H4 0.9500 .
C5 C6 1.527(8) .
C6 C8 1.511(9) .
C6 C7 1.541(9) .
C7 H7A 0.9800 .
C7 H7B 0.9800 .
C7 H7C 0.9800 .
C8 H8A 0.9800 .
C8 H8B 0.9800 .
C8 H8C 0.9800 .
C9 C10 1.357(10) .
C9 H9 0.9500 .
C10 C11 1.376(12) .
C10 H10 0.9500 .
C11 C12 1.402(11) .
C11 H11 0.9500 .
C12 C13 1.362(9) .
C12 H12 0.9500 .
C13 C14 1.483(9) .
C14 C16 1.520(9) .
C14 C15 1.552(9) .
C15 H15A 0.9800 .
C15 H15B 0.9800 .
C15 H15C 0.9800 .
C16 H16A 0.9800 .
C16 H16B 0.9800 .
C16 H16C 0.9800 .
C17 C18 1.378(10) .
C17 H17 0.9500 .
C18 C19 1.377(11) .
C18 H18 0.9500 .
C19 C20 1.380(10) .
C19 H19 0.9500 .
C20 C21 1.384(9) .
C20 H20 0.9500 .
C21 C22 1.517(8) .
C22 C24 1.517(9) .
C22 C23 1.533(8) .
C23 H23A 0.9800 .
C23 H23B 0.9800 .
C23 H23C 0.9800 .
C24 H24A 0.9800 .
C24 H24B 0.9800 .
C24 H24C 0.9800 .
Mg1 O4 2.047(4) .
Mg1 O4 2.047(4) 2_765
Mg1 O6 2.067(4) 2_765
Mg1 O6 2.067(4) .
Mg1 O5 2.097(4) 2_765
Mg1 O5 2.097(4) .
O4 H4A 0.8400 .
O4 H4B 0.8470 .
O5 H5B 0.8400 .
O5 H5A 0.8423 .
O6 H6A 0.8400 .
O6 H6B 0.8405 .

loop_
_geom_hbond_atom_site_label_D
_geom_hbond_atom_site_label_H
_geom_hbond_atom_site_label_A
_geom_hbond_distance_DH
_geom_hbond_distance_HA
_geom_hbond_distance_DA
_geom_hbond_angle_DHA
_geom_hbond_site_symmetry_A
O4 H4A Cl1 0.84 2.28 3.102(4) 166.3 .
O4 H4B O2 0.85 1.78 2.619(6) 170.0 1_554
O5 H5A O1 0.84 1.78 2.622(6) 177.9 2_766
O6 H6A O3 0.84 1.82 2.621(5) 159.8 1_554
O6 H6B Cl1 0.84 2.44 3.178(5) 147.1 2_765

loop_
_geom_torsion_atom_site_label_1
_geom_torsion_atom_site_label_2
_geom_torsion_atom_site_label_3
_geom_torsion_atom_site_label_4
_geom_torsion
N2 Ir1 N1 C1 -90.9(5)
N3 Ir1 N1 C1 4.8(5)
O2 Ir1 N1 C1 -168.9(18)
O3 Ir1 N1 C1 85.8(5)
O1 Ir1 N1 C1 178.7(5)
N2 Ir1 N1 C5 89.4(4)
N3 Ir1 N1 C5 -174.9(4)
O2 Ir1 N1 C5 11(2)
O3 Ir1 N1 C5 -93.9(4)
O1 Ir1 N1 C5 -1.0(4)
N1 Ir1 N2 C9 9.6(6)
N3 Ir1 N2 C9 -87.9(5)
O2 Ir1 N2 C9 -175.0(6)
O3 Ir1 N2 C9 -131.8(17)
O1 Ir1 N2 C9 91.3(5)
N1 Ir1 N2 C13 -176.0(4)
N3 Ir1 N2 C13 86.4(4)
O2 Ir1 N2 C13 -0.7(4)
O3 Ir1 N2 C13 43(2)
O1 Ir1 N2 C13 -94.3(4)
N2 Ir1 N3 C17 7.7(5)
N1 Ir1 N3 C17 -90.6(5)
O2 Ir1 N3 C17 88.8(5)
O3 Ir1 N3 C17 -176.0(5)
O1 Ir1 N3 C17 -165.6(13)
N2 Ir1 N3 C21 -173.9(4)
N1 Ir1 N3 C21 87.8(4)
O2 Ir1 N3 C21 -92.7(4)
O3 Ir1 N3 C21 2.5(4)
O1 Ir1 N3 C21 12.9(17)
N2 Ir1 O1 C6 -92.6(4)
N1 Ir1 O1 C6 4.9(4)
N3 Ir1 O1 C6 80.7(15)
O2 Ir1 O1 C6 -174.1(4)
O3 Ir1 O1 C6 90.9(4)
N2 Ir1 O2 C14 -8.2(4)
N1 Ir1 O2 C14 70(2)
N3 Ir1 O2 C14 -103.4(4)
O3 Ir1 O2 C14 175.4(4)
O1 Ir1 O2 C14 82.7(4)
N2 Ir1 O3 C22 32.7(19)
N1 Ir1 O3 C22 -109.0(4)
N3 Ir1 O3 C22 -11.5(4)
O2 Ir1 O3 C22 75.6(4)
O1 Ir1 O3 C22 169.6(4)
C5 N1 C1 C2 -0.5(9)
Ir1 N1 C1 C2 179.8(5)
N1 C1 C2 C3 2.0(10)
C1 C2 C3 C4 -1.7(10)
C2 C3 C4 C5 -0.1(11)
C1 N1 C5 C4 -1.3(9)
Ir1 N1 C5 C4 178.4(5)
C1 N1 C5 C6 177.4(5)
Ir1 N1 C5 C6 -2.9(7)
C3 C4 C5 N1 1.6(10)
C3 C4 C5 C6 -177.0(6)
Ir1 O1 C6 C8 -129.0(5)
Ir1 O1 C6 C5 -7.4(6)
Ir1 O1 C6 C7 110.9(5)
N1 C5 C6 O1 6.8(7)
C4 C5 C6 O1 -174.6(6)
N1 C5 C6 C8 127.3(6)
C4 C5 C6 C8 -54.1(8)
N1 C5 C6 C7 -111.3(6)
C4 C5 C6 C7 67.4(8)
C13 N2 C9 C10 -2.7(10)
Ir1 N2 C9 C10 171.5(6)
N2 C9 C10 C11 -0.3(13)
C9 C10 C11 C12 2.2(14)
C10 C11 C12 C13 -1.0(14)
C11 C12 C13 N2 -2.0(12)
C11 C12 C13 C14 177.8(7)
C9 N2 C13 C12 3.8(10)
Ir1 N2 C13 C12 -171.0(6)
C9 N2 C13 C14 -176.1(6)
Ir1 N2 C13 C14 9.1(7)
Ir1 O2 C14 C13 15.0(6)
Ir1 O2 C14 C16 138.7(5)
Ir1 O2 C14 C15 -101.8(5)
C12 C13 C14 O2 164.3(7)
N2 C13 C14 O2 -15.9(8)
C12 C13 C14 C16 43.4(9)
N2 C13 C14 C16 -136.7(6)
C12 C13 C14 C15 -76.8(8)
N2 C13 C14 C15 103.1(6)
C21 N3 C17 C18 -1.8(9)
Ir1 N3 C17 C18 176.6(5)
N3 C17 C18 C19 -0.1(10)
C17 C18 C19 C20 0.9(11)
C18 C19 C20 C21 0.0(11)
C17 N3 C21 C20 2.7(9)
Ir1 N3 C21 C20 -175.9(5)
C17 N3 C21 C22 -174.9(5)
Ir1 N3 C21 C22 6.5(6)
C19 C20 C21 N3 -1.8(10)
C19 C20 C21 C22 175.6(6)
Ir1 O3 C22 C24 138.9(4)
Ir1 O3 C22 C21 17.3(6)
Ir1 O3 C22 C23 -100.8(5)
N3 C21 C22 O3 -15.8(7)
C20 C21 C22 O3 166.7(6)
N3 C21 C22 C24 -135.5(6)
C20 C21 C22 C24 47.0(8)
N3 C21 C22 C23 104.3(6)
C20 C21 C22 C23 -73.3(8)

loop_
_platon_squeeze_void_nr
_platon_squeeze_void_average_x
_platon_squeeze_void_average_y
_platon_squeeze_void_average_z
_platon_squeeze_void_volume
_platon_squeeze_void_count_electrons
_platon_squeeze_void_content
1 -0.010 0.009 -0.009 462 102 ' '
